data_4064555
loop_
_publ_author_name
'Monakhov, Kirill Yu.'
'Zessin, Thomas'
'Linti, Gerald'

_publ_section_title
;
 Molecular Assemblies Based on Cp*BiX2Units (X = Cl, Br, I): An
 Experimental and Computational Study
;
_journal_issue 10
_journal_name_full Organometallics
_journal_page_first 2844
_journal_paper_doi 10.1021/om200169d
_journal_volume 30
_journal_year 2011
_chemical_formula_sum 'C53 H82 Bi6 Br13 Cl6'
_chemical_formula_weight 3224.60
_space_group_IT_number 2
_symmetry_cell_setting triclinic
_symmetry_Int_Tables_number 2
_symmetry_space_group_name_Hall '-P 1'
_symmetry_space_group_name_H-M 'P -1'
_atom_sites_solution_hydrogens geom
_atom_sites_solution_primary direct
_atom_sites_solution_secondary difmap
_audit_creation_method SHELXL-97
_cell_angle_alpha 75.71(3)
_cell_angle_beta 76.26(3)
_cell_angle_gamma 88.72(3)
_cell_formula_units_Z 2
_cell_length_a 14.844(3)
_cell_length_b 14.935(3)
_cell_length_c 22.894(5)
_cell_measurement_temperature 200(2)
_cell_volume 4774.1(19)
_computing_cell_refinement STOE
_computing_data_collection STOE
_computing_data_reduction STOE
_computing_molecular_graphics Diamond
_computing_publication_material SHElXTL
_computing_structure_refinement 'SHELXL-97 (Sheldrick, 1997)'
_computing_structure_solution 'SHELXS-97 (Sheldrick, 1990)'
_diffrn_ambient_temperature 200(2)
_diffrn_measured_fraction_theta_full 0.906
_diffrn_measured_fraction_theta_max 0.906
_diffrn_measurement_device_type 'STOE IPDSI'
_diffrn_measurement_method 'image plate'
_diffrn_radiation_monochromator graphite
_diffrn_radiation_probe x-ray
_diffrn_radiation_type MoK\a
_diffrn_radiation_wavelength 0.71073
_diffrn_reflns_av_R_equivalents 0.1376
_diffrn_reflns_av_sigmaI/netI 0.2020
_diffrn_reflns_limit_h_max 21
_diffrn_reflns_limit_h_min -21
_diffrn_reflns_limit_k_max 21
_diffrn_reflns_limit_k_min -20
_diffrn_reflns_limit_l_max 30
_diffrn_reflns_limit_l_min -32
_diffrn_reflns_number 57237
_diffrn_reflns_theta_full 30.46
_diffrn_reflns_theta_max 30.46
_diffrn_reflns_theta_min 2.52
_diffrn_source 'fine-focus sealed tube'
_exptl_absorpt_coefficient_mu 16.653
_exptl_absorpt_correction_T_max 0.2776
_exptl_absorpt_correction_T_min 0.0908
_exptl_absorpt_correction_type numerical
_exptl_crystal_colour red
_exptl_crystal_density_diffrn 2.243
_exptl_crystal_density_method 'not measured'
_exptl_crystal_description plates
_exptl_crystal_F_000 2910
_exptl_crystal_recrystallization_method 'from dichloromethane'
_exptl_crystal_size_max 0.284
_exptl_crystal_size_mid 0.133
_exptl_crystal_size_min 0.074
_refine_diff_density_max 3.892
_refine_diff_density_min -3.448
_refine_diff_density_rms 0.363
_refine_ls_extinction_method none
_refine_ls_goodness_of_fit_ref 0.846
_refine_ls_hydrogen_treatment constr
_refine_ls_matrix_type full
_refine_ls_number_parameters 757
_refine_ls_number_reflns 26323
_refine_ls_number_restraints 76
_refine_ls_restrained_S_all 0.846
_refine_ls_R_factor_all 0.1424
_refine_ls_R_factor_gt 0.0623
_refine_ls_shift/su_max 0.002
_refine_ls_shift/su_mean 0.000
_refine_ls_structure_factor_coef Fsqd
_refine_ls_weighting_details 'calc w=1/[\s^2^(Fo^2^)+(0.0716P)^2^+0.0000P] where P=(Fo^2^+2Fc^2^)/3'
_refine_ls_weighting_scheme calc
_refine_ls_wR_factor_gt 0.1501
_refine_ls_wR_factor_ref 0.1767
_reflns_number_gt 12300
_reflns_number_total 26323
_reflns_threshold_expression >2sigma(I)
_cod_data_source_file om200169d_si_001.cif
_cod_data_source_block km38a_comp_3
_cod_original_cell_volume 4774.2(17)
_cod_database_code 4064555

loop_
_symmetry_equiv_pos_as_xyz
'x, y, z'
'-x, -y, -z'

loop_
_atom_site_label
_atom_site_type_symbol
_atom_site_fract_x
_atom_site_fract_y
_atom_site_fract_z
_atom_site_U_iso_or_equiv
_atom_site_adp_type
_atom_site_occupancy
_atom_site_symmetry_multiplicity
_atom_site_calc_flag
_atom_site_refinement_flags
Bi1 Bi 0.27886(4) 0.85320(4) 0.35819(3) 0.02555(13) Uani 1 1 d .
Bi2 Bi 0.71573(4) 0.91312(4) 0.32057(3) 0.02911(14) Uani 1 1 d .
Bi3 Bi 0.46970(4) 1.08770(3) 0.35267(3) 0.02570(13) Uani 1 1 d .
Bi4 Bi 0.52756(4) 0.66977(4) 0.32701(3) 0.02913(14) Uani 1 1 d .
Bi6 Bi 0.52231(4) 0.95038(4) 0.18908(3) 0.02920(14) Uani 1 1 d .
C1 C 0.4710(11) 0.5218(9) 0.3031(10) 0.036(4) Uani 1 1 d .
C2 C 0.5551(15) 0.5530(10) 0.2571(9) 0.043(5) Uani 1 1 d .
C3 C 0.6255(12) 0.5417(10) 0.2934(10) 0.040(5) Uani 1 1 d .
C4 C 0.5873(13) 0.5031(9) 0.3533(10) 0.044(5) Uani 1 1 d .
C5 C 0.4867(11) 0.4930(9) 0.3601(9) 0.040(5) Uani 1 1 d .
C6 C 0.3755(16) 0.5174(13) 0.2909(15) 0.083(10) Uani 1 1 d .
H6A H 0.3654 0.4577 0.2825 0.125 Uiso 1 1 calc R
H6B H 0.3711 0.5674 0.2549 0.125 Uiso 1 1 calc R
H6C H 0.3284 0.5243 0.3274 0.125 Uiso 1 1 calc R
C7 C 0.572(2) 0.5822(15) 0.1876(10) 0.079(9) Uani 1 1 d .
H7A H 0.5806 0.5274 0.1709 0.119 Uiso 1 1 calc R
H7B H 0.6273 0.6232 0.1704 0.119 Uiso 1 1 calc R
H7C H 0.5180 0.6150 0.1763 0.119 Uiso 1 1 calc R
C8 C 0.7289(14) 0.5544(15) 0.2629(18) 0.128(16) Uani 1 1 d .
H8A H 0.7523 0.4967 0.2529 0.191 Uiso 1 1 calc R
H8B H 0.7619 0.5706 0.2914 0.191 Uiso 1 1 calc R
H8C H 0.7391 0.6040 0.2246 0.191 Uiso 1 1 calc R
C9 C 0.639(2) 0.4709(14) 0.4029(14) 0.087(10) Uani 1 1 d .
H9A H 0.6555 0.4064 0.4050 0.130 Uiso 1 1 calc R
H9B H 0.5997 0.4754 0.4429 0.130 Uiso 1 1 calc R
H9C H 0.6956 0.5097 0.3931 0.130 Uiso 1 1 calc R
C10 C 0.4154(15) 0.4483(12) 0.4152(12) 0.071(8) Uani 1 1 d .
H10A H 0.4122 0.3817 0.4184 0.106 Uiso 1 1 calc R
H10B H 0.3552 0.4744 0.4117 0.106 Uiso 1 1 calc R
H10C H 0.4310 0.4588 0.4523 0.106 Uiso 1 1 calc R
C11 C 0.1177(9) 0.7756(9) 0.4022(7) 0.025(3) Uani 1 1 d .
C12 C 0.1039(10) 0.8696(10) 0.4046(7) 0.026(3) Uani 1 1 d .
C13 C 0.1191(9) 0.9237(10) 0.3418(8) 0.027(3) Uani 1 1 d U
C14 C 0.1405(10) 0.8625(11) 0.2997(7) 0.026(3) Uani 1 1 d U
C15 C 0.1376(10) 0.7725(9) 0.3391(8) 0.027(3) Uani 1 1 d .
C16 C 0.0957(12) 0.6952(11) 0.4573(8) 0.034(4) Uani 1 1 d .
H16A H 0.0301 0.6761 0.4660 0.051 Uiso 1 1 calc R
H16B H 0.1079 0.7127 0.4933 0.051 Uiso 1 1 calc R
H16C H 0.1345 0.6437 0.4488 0.051 Uiso 1 1 calc R
C17 C 0.0741(10) 0.9060(12) 0.4600(9) 0.041(5) Uani 1 1 d .
H17A H 0.0063 0.9076 0.4711 0.061 Uiso 1 1 calc R
H17B H 0.1009 0.9687 0.4512 0.061 Uiso 1 1 calc R
H17C H 0.0954 0.8660 0.4946 0.061 Uiso 1 1 calc R
C18 C 0.1096(12) 1.0265(10) 0.3194(11) 0.050(6) Uani 1 1 d .
H18A H 0.0458 1.0390 0.3157 0.076 Uiso 1 1 calc R
H18B H 0.1527 1.0495 0.2788 0.076 Uiso 1 1 calc R
H18C H 0.1241 1.0578 0.3492 0.076 Uiso 1 1 calc R
C19 C 0.1536(13) 0.8901(13) 0.2329(8) 0.042(4) Uani 1 1 d .
H19A H 0.0934 0.8886 0.2224 0.062 Uiso 1 1 calc R
H19B H 0.1948 0.8474 0.2140 0.062 Uiso 1 1 calc R
H19C H 0.1813 0.9529 0.2170 0.062 Uiso 1 1 calc R
C20 C 0.1487(12) 0.6841(11) 0.3167(10) 0.041(5) Uani 1 1 d .
H20A H 0.0889 0.6646 0.3118 0.062 Uiso 1 1 calc R
H20B H 0.1701 0.6353 0.3471 0.062 Uiso 1 1 calc R
H20C H 0.1943 0.6954 0.2766 0.062 Uiso 1 1 calc R
C21 C 0.8749(9) 0.8670(9) 0.3478(9) 0.032(4) Uani 1 1 d .
C22 C 0.8628(10) 0.9647(10) 0.3502(7) 0.025(3) Uani 1 1 d U
C23 C 0.8660(9) 1.0148(10) 0.2863(8) 0.029(4) Uani 1 1 d .
C24 C 0.8819(10) 0.9517(11) 0.2486(8) 0.031(4) Uani 1 1 d .
C25 C 0.8864(10) 0.8610(10) 0.2867(9) 0.035(4) Uani 1 1 d .
C26 C 0.8824(11) 0.7899(11) 0.4037(8) 0.036(4) Uani 1 1 d .
H26A H 0.9475 0.7840 0.4057 0.053 Uiso 1 1 calc R
H26B H 0.8586 0.7315 0.3998 0.053 Uiso 1 1 calc R
H26C H 0.8458 0.8044 0.4417 0.053 Uiso 1 1 calc R
C27 C 0.8571(12) 1.0012(13) 0.4041(9) 0.043(5) Uani 1 1 d .
H27A H 0.9198 1.0150 0.4072 0.064 Uiso 1 1 calc R
H27B H 0.8255 0.9553 0.4417 0.064 Uiso 1 1 calc R
H27C H 0.8221 1.0579 0.4000 0.064 Uiso 1 1 calc R
C28 C 0.8626(11) 1.1191(10) 0.2667(10) 0.047(6) Uani 1 1 d .
H28A H 0.9257 1.1464 0.2555 0.070 Uiso 1 1 calc R
H28B H 0.8249 1.1416 0.3012 0.070 Uiso 1 1 calc R
H28C H 0.8350 1.1368 0.2308 0.070 Uiso 1 1 calc R
C29 C 0.8938(13) 0.9767(14) 0.1809(9) 0.050(5) Uani 1 1 d .
H29A H 0.9599 0.9885 0.1606 0.074 Uiso 1 1 calc R
H29B H 0.8597 1.0324 0.1688 0.074 Uiso 1 1 calc R
H29C H 0.8698 0.9257 0.1682 0.074 Uiso 1 1 calc R
C30 C 0.9046(11) 0.7721(11) 0.2667(9) 0.037(4) Uani 1 1 d .
H30A H 0.9715 0.7627 0.2570 0.055 Uiso 1 1 calc R
H30B H 0.8810 0.7755 0.2297 0.055 Uiso 1 1 calc R
H30C H 0.8731 0.7203 0.3003 0.055 Uiso 1 1 calc R
C31 C 0.3769(9) 1.2400(8) 0.3387(7) 0.024(3) Uani 1 1 d DU
C32 C 0.3895(10) 1.2169(8) 0.4017(7) 0.027(4) Uani 1 1 d D
C33 C 0.4868(9) 1.2255(9) 0.3980(7) 0.022(3) Uani 1 1 d D
C34 C 0.5323(10) 1.2555(9) 0.3347(7) 0.027(3) Uani 1 1 d D
C35 C 0.4639(9) 1.2647(9) 0.2995(6) 0.021(3) Uani 1 1 d D
C36 C 0.2850(12) 1.2459(11) 0.3234(10) 0.044(5) Uani 1 1 d D
H36A H 0.2631 1.3088 0.3207 0.067 Uiso 1 1 calc R
H36B H 0.2407 1.2021 0.3559 0.067 Uiso 1 1 calc R
H36C H 0.2906 1.2305 0.2835 0.067 Uiso 1 1 calc R
C37 C 0.3130(11) 1.1952(11) 0.4596(8) 0.036(4) Uani 1 1 d D
H37A H 0.2923 1.2527 0.4710 0.053 Uiso 1 1 calc R
H37B H 0.3358 1.1549 0.4934 0.053 Uiso 1 1 calc R
H37C H 0.2609 1.1638 0.4524 0.053 Uiso 1 1 calc R
C38 C 0.5282(12) 1.2141(12) 0.4536(8) 0.039(4) Uani 1 1 d D
H38A H 0.5285 1.2734 0.4647 0.059 Uiso 1 1 calc R
H38B H 0.5920 1.1937 0.4433 0.059 Uiso 1 1 calc R
H38C H 0.4911 1.1679 0.4887 0.059 Uiso 1 1 calc R
C39 C 0.6364(11) 1.2774(12) 0.3092(10) 0.046(5) Uani 1 1 d D
H39A H 0.6494 1.3430 0.3049 0.069 Uiso 1 1 calc R
H39B H 0.6561 1.2635 0.2684 0.069 Uiso 1 1 calc R
H39C H 0.6703 1.2396 0.3377 0.069 Uiso 1 1 calc R
C40 C 0.4847(13) 1.2961(12) 0.2294(8) 0.045(5) Uani 1 1 d D
H40A H 0.4796 1.3633 0.2168 0.068 Uiso 1 1 calc R
H40B H 0.4401 1.2658 0.2143 0.068 Uiso 1 1 calc R
H40C H 0.5477 1.2795 0.2117 0.068 Uiso 1 1 calc R
C41 C 0.4627(16) 1.0029(16) 0.0913(9) 0.091(6) Uani 1 1 d DU
C42 C 0.5273(17) 1.0754(13) 0.0882(9) 0.092(7) Uani 1 1 d DU
C43 C 0.6179(14) 1.0368(17) 0.0817(9) 0.096(12) Uani 1 1 d D
C44 C 0.6110(18) 0.9485(17) 0.0738(10) 0.093(7) Uani 1 1 d DU
C45 C 0.5162(18) 0.9288(14) 0.0823(9) 0.087(6) Uani 1 1 d DU
C46 C 0.3634(17) 1.020(4) 0.0971(14) 0.53(10) Uani 1 1 d D
H46A H 0.3536 1.0538 0.0568 0.791 Uiso 1 1 calc R
H46B H 0.3421 1.0559 0.1277 0.791 Uiso 1 1 calc R
H46C H 0.3283 0.9603 0.1105 0.791 Uiso 1 1 calc R
C47 C 0.514(3) 1.1733(15) 0.0924(12) 0.146(11) Uani 1 1 d DU
H47A H 0.5215 1.2138 0.0505 0.219 Uiso 1 1 calc R
H47B H 0.5596 1.1916 0.1122 0.219 Uiso 1 1 calc R
H47C H 0.4511 1.1788 0.1171 0.219 Uiso 1 1 calc R
C48 C 0.699(3) 1.101(3) 0.0742(14) 0.36(6) Uani 1 1 d D
H48A H 0.7287 1.1249 0.0300 0.542 Uiso 1 1 calc R
H48B H 0.7445 1.0679 0.0956 0.542 Uiso 1 1 calc R
H48C H 0.6773 1.1534 0.0922 0.542 Uiso 1 1 calc R
C49 C 0.692(3) 0.884(3) 0.065(4) 1.1(2) Uani 1 1 d D
H49A H 0.7129 0.8841 0.0213 1.652 Uiso 1 1 calc R
H49B H 0.6713 0.8209 0.0897 1.652 Uiso 1 1 calc R
H49C H 0.7431 0.9050 0.0794 1.652 Uiso 1 1 calc R
C50 C 0.474(4) 0.841(2) 0.0761(19) 0.63(4) Uani 1 1 d D
H50A H 0.4545 0.8534 0.0370 0.952 Uiso 1 1 calc R
H50B H 0.4202 0.8194 0.1109 0.952 Uiso 1 1 calc R
H50C H 0.5203 0.7930 0.0764 0.952 Uiso 1 1 calc R
Bi5 Bi 0.88169(4) 0.42062(4) 0.08000(3) 0.03261(15) Uani 1 1 d .
Br7 Br 0.49918(9) 0.87971(9) 0.33559(7) 0.0196(3) Uani 1 1 d .
Br8 Br 0.64047(10) 1.07960(9) 0.23476(7) 0.0258(3) Uani 1 1 d .
Br9 Br 0.35969(10) 1.04634(10) 0.25453(7) 0.0270(3) Uani 1 1 d .
Br10 Br 0.67615(11) 0.80871(10) 0.21939(8) 0.0299(3) Uani 1 1 d .
Br11 Br 0.39295(11) 0.77435(10) 0.24023(7) 0.0279(3) Uani 1 1 d .
Br12 Br 0.34807(10) 0.67822(10) 0.42827(8) 0.0306(4) Uani 1 1 d .
Br13 Br 0.65437(11) 0.71052(10) 0.40240(8) 0.0289(3) Uani 1 1 d .
Br14 Br 0.61451(11) 1.00613(10) 0.41723(8) 0.0302(3) Uani 1 1 d .
Br15 Br 0.31016(11) 0.96031(11) 0.44312(8) 0.0315(4) Uani 1 1 d .
Br16 Br 0.87716(15) 0.36416(13) 0.20281(9) 0.0467(5) Uani 1 1 d .
Br17 Br 1.08999(13) 0.48241(15) 0.05605(9) 0.0510(6) Uani 1 1 d .
Br18 Br 0.69821(13) 0.39683(16) 0.09495(11) 0.0597(6) Uani 1 1 d .
Br19 Br 0.91368(17) 0.25159(15) 0.06178(12) 0.0617(6) Uani 1 1 d .
Cl1 Cl 0.8518(4) 0.5725(4) 0.5424(3) 0.0679(17) Uani 1 1 d .
Cl2 Cl 0.9032(4) 0.5321(4) 0.4219(3) 0.0705(18) Uani 1 1 d .
C51 C 0.8112(12) 0.5426(13) 0.4840(11) 0.057(7) Uani 1 1 d .
H51A H 0.7694 0.5904 0.4686 0.069 Uiso 1 1 calc R
H51B H 0.7750 0.4831 0.5013 0.069 Uiso 1 1 calc R
Cl3 Cl 0.0094(7) 1.2438(7) 0.3696(5) 0.061(3) Uani 0.50 1 d PD
Cl4 Cl -0.1898(6) 1.2592(6) 0.4131(5) 0.042(2) Uani 0.50 1 d PD
C52 C -0.0899(18) 1.3074(19) 0.3612(15) 0.037(8) Uani 0.50 1 d PDU
H52A H -0.0799 1.3703 0.3658 0.044 Uiso 1 1 calc R
H52B H -0.0979 1.3137 0.3186 0.044 Uiso 1 1 calc R
Cl5 Cl 0.3564(13) 1.3503(8) -0.0022(7) 0.099(5) Uani 0.50 1 d PD
Cl6 Cl 0.4407(10) 1.4153(10) 0.0822(7) 0.096(5) Uani 0.50 1 d PD
C53 C 0.356(2) 1.434(2) 0.0408(16) 0.040(9) Uani 0.50 1 d PD
H53A H 0.3669 1.4961 0.0120 0.048 Uiso 0.50 1 calc PR
H53B H 0.2949 1.4318 0.0698 0.048 Uiso 0.50 1 calc PR
Cl7 Cl 0.1639(14) 1.2518(9) 0.1917(9) 0.118(7) Uani 0.50 1 d P
Cl8 Cl 0.1338(7) 1.1278(6) 0.1196(7) 0.067(4) Uani 0.50 1 d P
C54 C 0.116(3) 1.231(3) 0.138(2) 0.066(16) Uani 0.50 1 d P
H54A H 0.1378 1.2803 0.0994 0.080 Uiso 0.50 1 calc PR
H54B H 0.0477 1.2368 0.1517 0.080 Uiso 0.50 1 calc PR
Cl9 Cl 0.1526(12) 0.4673(7) 0.2699(10) 0.116(8) Uani 0.50 1 d P
Cl10 Cl -0.0038(8) 0.5544(9) 0.2487(9) 0.095(6) Uani 0.50 1 d P
C55 C 0.082(2) 0.484(3) 0.2217(16) 0.038(8) Uani 0.50 1 d P
H55A H 0.0547 0.4245 0.2215 0.046 Uiso 0.50 1 calc PR
H55B H 0.1167 0.5145 0.1789 0.046 Uiso 0.50 1 calc PR

loop_
_atom_site_aniso_label
_atom_site_aniso_U_11
_atom_site_aniso_U_22
_atom_site_aniso_U_33
_atom_site_aniso_U_23
_atom_site_aniso_U_13
_atom_site_aniso_U_12
Bi1 0.0157(2) 0.0302(3) 0.0318(3) -0.0074(2) -0.0077(2) -0.0003(2)
Bi2 0.0159(3) 0.0369(3) 0.0338(3) -0.0054(3) -0.0081(2) -0.0003(2)
Bi3 0.0333(3) 0.0155(2) 0.0307(3) -0.0081(2) -0.0100(3) 0.0034(2)
Bi4 0.0385(3) 0.0158(2) 0.0342(4) -0.0096(2) -0.0074(3) 0.0035(2)
Bi6 0.0377(3) 0.0344(3) 0.0134(3) -0.0009(2) -0.0071(2) -0.0016(2)
C1 0.032(8) 0.010(6) 0.074(14) -0.019(7) -0.018(9) 0.002(6)
C2 0.074(14) 0.017(7) 0.047(12) -0.015(7) -0.021(11) 0.005(8)
C3 0.043(10) 0.011(6) 0.060(13) -0.008(7) -0.004(9) -0.004(6)
C4 0.060(12) 0.011(6) 0.075(15) -0.010(8) -0.045(11) 0.020(7)
C5 0.034(9) 0.008(6) 0.064(13) 0.007(7) -0.001(9) -0.014(6)
C6 0.064(15) 0.035(10) 0.17(3) -0.054(14) -0.036(18) -0.009(10)
C7 0.16(3) 0.049(12) 0.024(12) -0.027(10) 0.003(14) 0.019(14)
C8 0.023(10) 0.043(12) 0.25(4) -0.003(18) 0.051(17) 0.020(9)
C9 0.14(3) 0.041(11) 0.12(2) -0.048(13) -0.10(2) 0.039(14)
C10 0.061(14) 0.026(9) 0.10(2) -0.014(10) 0.034(13) -0.012(9)
C11 0.017(7) 0.021(6) 0.032(9) 0.004(6) -0.005(6) -0.003(5)
C12 0.016(7) 0.036(8) 0.023(8) -0.010(7) 0.004(6) -0.009(6)
C13 0.007(5) 0.036(7) 0.038(8) -0.005(6) -0.012(5) 0.007(5)
C14 0.018(6) 0.044(7) 0.026(7) -0.012(6) -0.019(5) 0.002(5)
C15 0.023(7) 0.021(7) 0.042(10) -0.013(7) -0.010(7) -0.002(5)
C16 0.037(9) 0.042(9) 0.023(9) -0.002(7) -0.010(7) -0.002(7)
C17 0.012(7) 0.053(10) 0.061(13) -0.024(9) -0.007(8) 0.003(7)
C18 0.033(9) 0.015(7) 0.095(17) 0.001(8) -0.016(10) 0.007(6)
C19 0.050(11) 0.055(11) 0.024(9) -0.012(8) -0.015(8) 0.009(9)
C20 0.038(10) 0.039(9) 0.059(13) -0.025(9) -0.019(9) -0.009(7)
C21 0.012(6) 0.019(7) 0.068(13) -0.017(7) -0.012(7) 0.004(5)
C22 0.021(6) 0.031(6) 0.032(7) -0.011(5) -0.019(5) -0.003(5)
C23 0.012(6) 0.031(8) 0.040(10) -0.004(7) -0.004(6) -0.006(6)
C24 0.018(7) 0.041(9) 0.032(9) -0.003(7) -0.005(6) -0.006(6)
C25 0.010(6) 0.029(8) 0.061(13) -0.008(8) -0.005(7) 0.004(6)
C26 0.025(8) 0.036(8) 0.042(10) 0.008(8) -0.018(7) -0.009(6)
C27 0.038(10) 0.055(11) 0.042(11) -0.016(9) -0.019(9) -0.011(8)
C28 0.024(8) 0.023(8) 0.084(16) 0.001(9) -0.010(9) -0.009(6)
C29 0.042(11) 0.066(13) 0.034(11) -0.005(10) -0.003(9) -0.012(9)
C30 0.029(8) 0.040(9) 0.052(12) -0.034(8) -0.008(8) 0.016(7)
C31 0.026(6) 0.008(5) 0.039(7) -0.009(5) -0.007(5) 0.010(4)
C32 0.034(8) 0.007(5) 0.037(9) 0.003(6) -0.015(7) 0.003(5)
C33 0.023(7) 0.020(6) 0.026(8) -0.011(6) -0.010(6) 0.003(5)
C34 0.037(8) 0.012(6) 0.035(10) -0.019(6) 0.000(7) -0.004(6)
C35 0.022(7) 0.020(6) 0.024(8) -0.005(6) -0.012(6) 0.004(5)
C36 0.046(11) 0.035(9) 0.067(14) -0.027(9) -0.029(10) 0.016(8)
C37 0.030(8) 0.032(8) 0.033(10) -0.008(7) 0.013(7) 0.005(6)
C38 0.039(10) 0.047(10) 0.044(12) -0.029(9) -0.014(9) -0.002(8)
C39 0.036(10) 0.034(9) 0.067(14) -0.018(9) -0.002(9) -0.014(7)
C40 0.049(11) 0.036(9) 0.037(10) 0.018(8) -0.011(9) -0.011(8)
C41 0.169(17) 0.088(10) 0.006(6) 0.001(8) -0.016(9) 0.011(11)
C42 0.194(18) 0.061(10) 0.006(7) 0.002(8) -0.012(10) 0.035(11)
C43 0.062(16) 0.18(3) 0.018(11) 0.033(16) -0.005(10) -0.043(18)
C44 0.171(19) 0.098(12) 0.006(8) -0.007(10) -0.018(11) 0.008(14)
C45 0.171(17) 0.080(11) 0.005(6) -0.006(8) -0.017(10) -0.012(12)
C46 0.05(2) 1.4(3) 0.030(17) 0.07(6) -0.014(16) 0.14(6)
C47 0.26(2) 0.099(16) 0.041(13) 0.017(13) -0.010(16) 0.053(18)
C48 0.33(7) 0.62(11) 0.06(2) 0.14(4) -0.08(3) -0.41(8)
C49 0.8(2) 0.38(10) 1.1(3) 0.57(16) 0.8(2) 0.51(14)
C50 1.43(14) 0.31(3) 0.20(5) 0.19(3) -0.49(9) -0.613
Bi5 0.0316(3) 0.0339(3) 0.0264(3) -0.0003(3) -0.0028(3) -0.0015(2)
Br7 0.0183(6) 0.0182(5) 0.0225(7) -0.0040(5) -0.0059(5) 0.0004(4)
Br8 0.0282(7) 0.0224(6) 0.0243(8) -0.0005(6) -0.0068(6) -0.0031(5)
Br9 0.0266(7) 0.0261(7) 0.0269(8) 0.0001(6) -0.0106(6) 0.0031(5)
Br10 0.0290(8) 0.0315(7) 0.0278(9) -0.0096(6) -0.0016(6) 0.0041(6)
Br11 0.0319(8) 0.0284(7) 0.0260(8) -0.0075(6) -0.0108(6) -0.0016(6)
Br12 0.0284(8) 0.0234(7) 0.0310(9) 0.0042(6) -0.0015(6) 0.0020(6)
Br13 0.0333(8) 0.0236(7) 0.0327(9) -0.0035(6) -0.0169(7) 0.0016(6)
Br14 0.0327(8) 0.0358(8) 0.0312(9) -0.0150(7) -0.0188(7) 0.0120(6)
Br15 0.0306(8) 0.0382(8) 0.0273(9) -0.0158(7) -0.0012(7) -0.0083(6)
Br16 0.0648(13) 0.0420(9) 0.0281(10) -0.0014(8) -0.0083(9) -0.0026(9)
Br17 0.0440(10) 0.0672(12) 0.0333(10) 0.0084(9) -0.0134(9) -0.0131(9)
Br18 0.0320(10) 0.0697(13) 0.0650(15) 0.0011(12) -0.0063(10) 0.0006(9)
Br19 0.0722(15) 0.0573(12) 0.0682(16) -0.0312(11) -0.0262(13) 0.0196(11)
Cl1 0.049(3) 0.077(4) 0.072(4) -0.007(3) -0.014(3) -0.004(3)
Cl2 0.061(3) 0.050(3) 0.088(5) -0.012(3) 0.001(3) -0.001(3)
C51 0.031(9) 0.042(10) 0.083(16) 0.020(10) -0.019(10) 0.000(8)
Cl3 0.043(5) 0.054(6) 0.061(7) -0.006(5) 0.026(5) -0.009(4)
Cl4 0.037(4) 0.060(5) 0.056(6) -0.038(5) -0.041(4) 0.025(4)
C52 0.055(11) 0.023(10) 0.033(11) -0.009(8) -0.008(9) 0.002(8)
Cl5 0.172(16) 0.061(7) 0.090(11) -0.037(7) -0.070(11) 0.063(9)
Cl6 0.101(10) 0.093(9) 0.096(11) 0.020(8) -0.073(9) 0.009(8)
C53 0.029(17) 0.05(2) 0.05(2) -0.003(18) -0.034(17) 0.001(15)
Cl7 0.191(18) 0.071(8) 0.135(14) -0.010(9) -0.140(15) 0.024(10)
Cl8 0.055(6) 0.028(4) 0.119(11) -0.005(5) -0.036(7) 0.015(4)
C54 0.05(2) 0.05(2) 0.09(4) 0.03(2) -0.05(3) -0.02(2)
Cl9 0.151(13) 0.047(6) 0.23(2) -0.068(9) -0.170(15) 0.047(7)
Cl10 0.053(7) 0.086(8) 0.202(18) -0.120(10) -0.053(9) 0.028(6)
C55 0.022(15) 0.07(2) 0.022(17) -0.022(17) 0.001(13) 0.006(15)

loop_
_atom_type_symbol
_atom_type_description
_atom_type_scat_dispersion_real
_atom_type_scat_dispersion_imag
_atom_type_scat_source
C C 0.0033 0.0016 'International Tables Vol C Tables 4.2.6.8 and 6.1.1.4'
H H 0.0000 0.0000 'International Tables Vol C Tables 4.2.6.8 and 6.1.1.4'
Br Br -0.2901 2.4595 'International Tables Vol C Tables 4.2.6.8 and 6.1.1.4'
Bi Bi -4.1077 10.2566 'International Tables Vol C Tables 4.2.6.8 and 6.1.1.4'
Cl Cl 0.1484 0.1585 'International Tables Vol C Tables 4.2.6.8 and 6.1.1.4'

loop_
_geom_angle_atom_site_label_1
_geom_angle_atom_site_label_2
_geom_angle_atom_site_label_3
_geom_angle
_geom_angle_site_symmetry_1
_geom_angle_site_symmetry_3
C11 Bi1 C12 32.2(5) . .
C11 Bi1 C15 31.8(5) . .
C12 Bi1 C15 52.4(5) . .
C11 Bi1 C13 52.5(4) . .
C12 Bi1 C13 31.7(5) . .
C15 Bi1 C13 51.5(5) . .
C11 Bi1 C14 52.9(5) . .
C12 Bi1 C14 53.1(5) . .
C15 Bi1 C14 30.9(4) . .
C13 Bi1 C14 31.9(5) . .
C11 Bi1 Br15 107.6(4) . .
C12 Bi1 Br15 85.3(4) . .
C15 Bi1 Br15 137.1(4) . .
C13 Bi1 Br15 97.4(4) . .
C14 Bi1 Br15 129.2(4) . .
C11 Bi1 Br12 86.1(3) . .
C12 Bi1 Br12 110.8(3) . .
C15 Bi1 Br12 95.2(3) . .
C13 Bi1 Br12 138.6(3) . .
C14 Bi1 Br12 125.4(3) . .
Br15 Bi1 Br12 93.54(5) . .
C11 Bi1 Br7 158.4(3) . .
C12 Bi1 Br7 158.5(4) . .
C15 Bi1 Br7 148.9(4) . .
C13 Bi1 Br7 149.0(3) . .
C14 Bi1 Br7 143.3(3) . .
Br15 Bi1 Br7 73.22(5) . .
Br12 Bi1 Br7 72.35(5) . .
C23 Bi2 C24 31.5(5) . .
C23 Bi2 C22 32.6(5) . .
C24 Bi2 C22 53.0(5) . .
C23 Bi2 C21 53.2(5) . .
C24 Bi2 C21 52.0(5) . .
C22 Bi2 C21 32.8(4) . .
C23 Bi2 C25 52.7(5) . .
C24 Bi2 C25 31.7(5) . .
C22 Bi2 C25 53.0(6) . .
C21 Bi2 C25 30.8(6) . .
C23 Bi2 Br14 97.1(4) . .
C24 Bi2 Br14 128.6(4) . .
C22 Bi2 Br14 83.5(4) . .
C21 Bi2 Br14 106.1(4) . .
C25 Bi2 Br14 135.3(4) . .
C23 Bi2 Br8 83.9(3) . .
C24 Bi2 Br8 89.8(3) . .
C22 Bi2 Br8 110.8(3) . .
C21 Bi2 Br8 136.8(3) . .
C25 Bi2 Br8 120.4(4) . .
Br14 Bi2 Br8 80.99(5) . .
C23 Bi2 Br13 135.7(3) . .
C24 Bi2 Br13 121.5(4) . .
C22 Bi2 Br13 107.8(3) . .
C21 Bi2 Br13 82.5(3) . .
C25 Bi2 Br13 90.3(3) . .
Br14 Bi2 Br13 94.69(5) . .
Br8 Bi2 Br13 140.28(4) . .
C23 Bi2 Br7 153.2(3) . .
C24 Bi2 Br7 149.2(4) . .
C22 Bi2 Br7 155.7(4) . .
C21 Bi2 Br7 152.9(3) . .
C25 Bi2 Br7 148.8(4) . .
Br14 Bi2 Br7 72.61(5) . .
Br8 Bi2 Br7 70.26(5) . .
Br13 Bi2 Br7 70.79(5) . .
C33 Bi3 C34 31.7(4) . .
C33 Bi3 C32 32.2(4) . .
C34 Bi3 C32 52.4(4) . .
C33 Bi3 C31 53.4(4) . .
C34 Bi3 C31 52.4(4) . .
C32 Bi3 C31 32.4(4) . .
C33 Bi3 C35 52.3(4) . .
C34 Bi3 C35 31.6(4) . .
C32 Bi3 C35 51.7(4) . .
C31 Bi3 C35 30.6(4) . .
C33 Bi3 Br14 84.6(3) . .
C34 Bi3 Br14 93.1(3) . .
C32 Bi3 Br14 109.8(3) . .
C31 Bi3 Br14 138.0(3) . .
C35 Bi3 Br14 124.3(3) . .
C33 Bi3 Br15 107.6(3) . .
C34 Bi3 Br15 137.0(3) . .
C32 Bi3 Br15 85.2(3) . .
C31 Bi3 Br15 96.9(3) . .
C35 Bi3 Br15 127.4(3) . .
Br14 Bi3 Br15 95.23(5) . .
C33 Bi3 Br7 156.3(3) . .
C34 Bi3 Br7 150.7(3) . .
C32 Bi3 Br7 156.1(3) . .
C31 Bi3 Br7 149.5(3) . .
C35 Bi3 Br7 147.6(3) . .
Br14 Bi3 Br7 72.24(5) . .
Br15 Bi3 Br7 70.96(5) . .
C3 Bi4 C4 30.2(6) . .
C3 Bi4 C5 52.3(5) . .
C4 Bi4 C5 32.8(5) . .
C3 Bi4 C1 52.4(5) . .
C4 Bi4 C1 51.7(5) . .
C5 Bi4 C1 29.9(6) . .
C3 Bi4 C2 33.1(6) . .
C4 Bi4 C2 52.5(6) . .
C5 Bi4 C2 52.2(6) . .
C1 Bi4 C2 31.8(6) . .
C3 Bi4 Br13 93.7(5) . .
C4 Bi4 Br13 84.4(4) . .
C5 Bi4 Br13 108.5(4) . .
C1 Bi4 Br13 135.6(4) . .
C2 Bi4 Br13 126.5(4) . .
C3 Bi4 Br12 135.3(4) . .
C4 Bi4 Br12 107.5(5) . .
C5 Bi4 Br12 83.7(4) . .
C1 Bi4 Br12 94.1(4) . .
C2 Bi4 Br12 125.6(5) . .
Br13 Bi4 Br12 93.82(5) . .
C3 Bi4 Br7 152.2(4) . .
C4 Bi4 Br7 156.7(4) . .
C5 Bi4 Br7 154.7(4) . .
C1 Bi4 Br7 150.1(3) . .
C2 Bi4 Br7 147.6(4) . .
Br13 Bi4 Br7 72.67(5) . .
Br12 Bi4 Br7 71.09(5) . .
C3 Bi4 Br10 85.6(4) . .
C4 Bi4 Br10 112.2(5) . .
C5 Bi4 Br10 136.7(4) . .
C1 Bi4 Br10 118.3(5) . .
C2 Bi4 Br10 87.8(4) . .
Br13 Bi4 Br10 80.48(5) . .
Br12 Bi4 Br10 139.07(5) . .
Br7 Bi4 Br10 68.51(5) . .
C41 Bi6 C45 31.3(5) . .
C41 Bi6 C43 54.0(6) . .
C45 Bi6 C43 51.5(6) . .
C41 Bi6 C42 32.7(5) . .
C45 Bi6 C42 51.7(6) . .
C43 Bi6 C42 32.5(5) . .
C41 Bi6 C44 52.6(6) . .
C45 Bi6 C44 31.0(5) . .
C43 Bi6 C44 30.6(5) . .
C42 Bi6 C44 51.9(6) . .
C41 Bi6 Br9 87.8(5) . .
C45 Bi6 Br9 116.6(6) . .
C43 Bi6 Br9 118.7(6) . .
C42 Bi6 Br9 88.8(5) . .
C44 Bi6 Br9 138.6(5) . .
C41 Bi6 Br11 93.7(5) . .
C45 Bi6 Br11 84.5(5) . .
C43 Bi6 Br11 135.3(6) . .
C42 Bi6 Br11 126.4(6) . .
C44 Bi6 Br11 106.5(6) . .
Br9 Bi6 Br11 85.21(5) . .
C41 Bi6 Br8 123.4(5) . .
C45 Bi6 Br8 134.3(5) . .
C43 Bi6 Br8 82.8(5) . .
C42 Bi6 Br8 91.2(5) . .
C44 Bi6 Br8 107.3(6) . .
Br9 Bi6 Br8 83.07(5) . .
Br11 Bi6 Br8 140.33(5) . .
C41 Bi6 Br10 130.5(5) . .
C45 Bi6 Br10 99.6(6) . .
C43 Bi6 Br10 95.6(5) . .
C42 Bi6 Br10 128.0(5) . .
C44 Bi6 Br10 80.9(5) . .
Br9 Bi6 Br10 140.49(5) . .
Br11 Bi6 Br10 82.94(5) . .
Br8 Bi6 Br10 82.47(5) . .
C41 Bi6 Br7 154.2(5) . .
C45 Bi6 Br7 153.4(4) . .
C43 Bi6 Br7 150.0(5) . .
C42 Bi6 Br7 153.6(5) . .
C44 Bi6 Br7 150.2(5) . .
Br9 Bi6 Br7 71.21(5) . .
Br11 Bi6 Br7 70.40(5) . .
Br8 Bi6 Br7 69.94(5) . .
Br10 Bi6 Br7 69.29(5) . .
C5 C1 C2 111.4(15) . .
C5 C1 C6 123(2) . .
C2 C1 C6 126(2) . .
C5 C1 Bi4 74.9(9) . .
C2 C1 Bi4 74.2(9) . .
C6 C1 Bi4 119.8(10) . .
C1 C2 C3 103.3(16) . .
C1 C2 C7 130(2) . .
C3 C2 C7 127(2) . .
C1 C2 Bi4 74.0(10) . .
C3 C2 Bi4 70.8(10) . .
C7 C2 Bi4 123.2(11) . .
C4 C3 C2 110.5(16) . .
C4 C3 C8 126(2) . .
C2 C3 C8 122(2) . .
C4 C3 Bi4 77.6(11) . .
C2 C3 Bi4 76.2(10) . .
C8 C3 Bi4 123.3(12) . .
C3 C4 C5 107.4(16) . .
C3 C4 C9 126(2) . .
C5 C4 C9 127(2) . .
C3 C4 Bi4 72.3(9) . .
C5 C4 Bi4 73.7(7) . .
C9 C4 Bi4 122.5(13) . .
C1 C5 C10 123.5(18) . .
C1 C5 C4 107.2(16) . .
C10 C5 C4 128.7(19) . .
C1 C5 Bi4 75.1(8) . .
C10 C5 Bi4 123.7(13) . .
C4 C5 Bi4 73.5(7) . .
C15 C11 C12 108.0(12) . .
C15 C11 C16 126.6(15) . .
C12 C11 C16 124.4(16) . .
C15 C11 Bi1 76.9(8) . .
C12 C11 Bi1 75.7(8) . .
C16 C11 Bi1 123.0(10) . .
C11 C12 C13 107.0(15) . .
C11 C12 C17 127.8(15) . .
C13 C12 C17 125.1(15) . .
C11 C12 Bi1 72.1(8) . .
C13 C12 Bi1 76.1(8) . .
C17 C12 Bi1 120.2(10) . .
C12 C13 C14 109.3(13) . .
C12 C13 C18 127.8(17) . .
C14 C13 C18 122.8(15) . .
C12 C13 Bi1 72.2(8) . .
C14 C13 Bi1 75.8(7) . .
C18 C13 Bi1 121.5(10) . .
C15 C14 C19 129.0(16) . .
C15 C14 C13 104.8(13) . .
C19 C14 C13 126.0(14) . .
C15 C14 Bi1 71.7(8) . .
C19 C14 Bi1 124.1(11) . .
C13 C14 Bi1 72.3(7) . .
C14 C15 C11 110.8(13) . .
C14 C15 C20 124.4(16) . .
C11 C15 C20 124.7(14) . .
C14 C15 Bi1 77.3(8) . .
C11 C15 Bi1 71.3(8) . .
C20 C15 Bi1 121.2(10) . .
C25 C21 C22 109.1(14) . .
C25 C21 C26 127.5(14) . .
C22 C21 C26 123.2(17) . .
C25 C21 Bi2 74.9(9) . .
C22 C21 Bi2 73.6(7) . .
C26 C21 Bi2 122.4(10) . .
C27 C22 C23 128.8(14) . .
C27 C22 C21 126.3(15) . .
C23 C22 C21 104.8(15) . .
C27 C22 Bi2 122.6(11) . .
C23 C22 Bi2 72.0(7) . .
C21 C22 Bi2 73.6(8) . .
C24 C23 C22 108.7(13) . .
C24 C23 C28 128.5(16) . .
C22 C23 C28 122.5(17) . .
C24 C23 Bi2 75.5(8) . .
C22 C23 Bi2 75.3(7) . .
C28 C23 Bi2 120.6(10) . .
C23 C24 C25 108.9(15) . .
C23 C24 C29 124.9(15) . .
C25 C24 C29 126.2(18) . .
C23 C24 Bi2 73.0(9) . .
C25 C24 Bi2 74.9(8) . .
C29 C24 Bi2 119.4(11) . .
C21 C25 C24 108.5(15) . .
C21 C25 C30 123.6(14) . .
C24 C25 C30 127.9(18) . .
C21 C25 Bi2 74.3(9) . .
C24 C25 Bi2 73.4(8) . .
C30 C25 Bi2 120.5(10) . .
C35 C31 C32 106.7(12) . .
C35 C31 C36 129.0(15) . .
C32 C31 C36 123.9(14) . .
C35 C31 Bi3 75.1(7) . .
C32 C31 Bi3 72.8(7) . .
C36 C31 Bi3 123.3(10) . .
C33 C32 C31 107.7(12) . .
C33 C32 C37 126.7(14) . .
C31 C32 C37 125.4(13) . .
C33 C32 Bi3 72.7(8) . .
C31 C32 Bi3 74.9(8) . .
C37 C32 Bi3 121.7(9) . .
C34 C33 C32 107.6(12) . .
C34 C33 C38 127.8(13) . .
C32 C33 C38 124.3(14) . .
C34 C33 Bi3 75.3(8) . .
C32 C33 Bi3 75.1(8) . .
C38 C33 Bi3 120.8(9) . .
C33 C34 C35 107.9(12) . .
C33 C34 C39 125.6(15) . .
C35 C34 C39 126.5(15) . .
C33 C34 Bi3 73.0(7) . .
C35 C34 Bi3 75.7(7) . .
C39 C34 Bi3 118.8(10) . .
C31 C35 C34 110.0(12) . .
C31 C35 C40 125.6(13) . .
C34 C35 C40 124.4(13) . .
C31 C35 Bi3 74.4(7) . .
C34 C35 Bi3 72.7(7) . .
C40 C35 Bi3 119.1(11) . .
C45 C41 C42 105.3(17) . .
C45 C41 C46 133(3) . .
C42 C41 C46 121(3) . .
C45 C41 Bi6 75.4(12) . .
C42 C41 Bi6 74.9(12) . .
C46 C41 Bi6 119.2(16) . .
C43 C42 C41 107.2(16) . .
C43 C42 C47 121(2) . .
C41 C42 C47 132(2) . .
C43 C42 Bi6 73.4(10) . .
C41 C42 Bi6 72.4(11) . .
C47 C42 Bi6 118.1(15) . .
C44 C43 C42 108.4(17) . .
C44 C43 C48 133(3) . .
C42 C43 C48 117(2) . .
C44 C43 Bi6 78.5(12) . .
C42 C43 Bi6 74.0(10) . .
C48 C43 Bi6 121.8(16) . .
C43 C44 C45 106.3(17) . .
C43 C44 C49 125(3) . .
C45 C44 C49 128(3) . .
C43 C44 Bi6 70.8(12) . .
C45 C44 Bi6 70.7(12) . .
C49 C44 Bi6 118(3) . .
C41 C45 C44 112.4(18) . .
C41 C45 C50 121(3) . .
C44 C45 C50 126(3) . .
C41 C45 Bi6 73.4(13) . .
C44 C45 Bi6 78.3(13) . .
C50 C45 Bi6 121.0(18) . .
Br19 Bi5 Br18 92.06(8) . .
Br19 Bi5 Br16 93.34(8) . .
Br18 Bi5 Br16 95.08(8) . .
Br19 Bi5 Br17 95.44(8) . 2_765
Br18 Bi5 Br17 92.64(7) . 2_765
Br16 Bi5 Br17 168.09(6) . 2_765
Br19 Bi5 Br17 96.31(8) . .
Br18 Bi5 Br17 170.75(6) . .
Br16 Bi5 Br17 88.38(7) . .
Br17 Bi5 Br17 82.68(6) 2_765 .
Bi2 Br7 Bi6 91.28(5) . .
Bi2 Br7 Bi4 91.72(5) . .
Bi6 Br7 Bi4 91.83(5) . .
Bi2 Br7 Bi1 176.09(6) . .
Bi6 Br7 Bi1 91.38(5) . .
Bi4 Br7 Bi1 91.06(5) . .
Bi2 Br7 Bi3 88.07(5) . .
Bi6 Br7 Bi3 91.44(5) . .
Bi4 Br7 Bi3 176.73(5) . .
Bi1 Br7 Bi3 89.00(5) . .
Bi2 Br8 Bi6 93.23(4) . .
Bi6 Br10 Bi4 92.21(5) . .
Bi1 Br12 Bi4 96.65(5) . .
Bi4 Br13 Bi2 96.08(5) . .
Bi3 Br14 Bi2 97.13(5) . .
Bi1 Br15 Bi3 97.56(6) . .
Bi5 Br17 Bi5 97.32(6) 2_765 .
Cl1 C51 Cl2 111.3(10) . .
Cl4 C52 Cl3 114.2(14) . .
Cl6 C53 Cl5 112.0(17) . .
Cl7 C54 Cl8 118(2) . .
Cl9 C55 Cl10 106(2) . .

loop_
_geom_bond_atom_site_label_1
_geom_bond_atom_site_label_2
_geom_bond_distance
_geom_bond_site_symmetry_2
Bi1 C11 2.546(13) .
Bi1 C12 2.593(14) .
Bi1 C15 2.617(14) .
Bi1 C13 2.643(12) .
Bi1 C14 2.689(13) .
Bi1 Br15 2.9247(19) .
Bi1 Br12 3.0087(17) .
Bi1 Br7 3.2052(16) .
Bi2 C23 2.574(13) .
Bi2 C24 2.606(15) .
Bi2 C22 2.618(13) .
Bi2 C21 2.619(14) .
Bi2 C25 2.626(15) .
Bi2 Br14 2.988(2) .
Bi2 Br8 3.1298(18) .
Bi2 Br13 3.1637(19) .
Bi2 Br7 3.1877(16) .
Bi3 C33 2.565(14) .
Bi3 C34 2.594(12) .
Bi3 C32 2.595(15) .
Bi3 C31 2.624(12) .
Bi3 C35 2.632(12) .
Bi3 Br14 2.9650(17) .
Bi3 Br15 3.073(2) .
Bi3 Br7 3.2329(16) .
Bi4 C3 2.536(17) .
Bi4 C4 2.600(13) .
Bi4 C5 2.603(13) .
Bi4 C1 2.606(14) .
Bi4 C2 2.609(18) .
Bi4 Br13 3.0010(18) .
Bi4 Br12 3.112(2) .
Bi4 Br7 3.2020(16) .
Bi4 Br10 3.216(2) .
Bi6 C41 2.54(2) .
Bi6 C45 2.57(2) .
Bi6 C43 2.565(18) .
Bi6 C42 2.573(18) .
Bi6 C44 2.66(2) .
Bi6 Br9 3.052(2) .
Bi6 Br11 3.0997(19) .
Bi6 Br8 3.1486(18) .
Bi6 Br10 3.1599(19) .
Bi6 Br7 3.1943(18) .
C1 C5 1.35(3) .
C1 C2 1.43(3) .
C1 C6 1.51(3) .
C2 C3 1.47(3) .
C2 C7 1.50(3) .
C3 C4 1.34(3) .
C3 C8 1.52(2) .
C4 C5 1.47(2) .
C4 C9 1.49(3) .
C5 C10 1.46(2) .
C11 C15 1.42(2) .
C11 C12 1.43(2) .
C11 C16 1.488(19) .
C12 C13 1.43(2) .
C12 C17 1.47(2) .
C13 C14 1.46(2) .
C13 C18 1.508(19) .
C14 C15 1.42(2) .
C14 C19 1.45(2) .
C15 C20 1.52(2) .
C21 C25 1.39(3) .
C21 C22 1.48(2) .
C21 C26 1.52(2) .
C22 C27 1.45(2) .
C22 C23 1.46(2) .
C23 C24 1.41(2) .
C23 C28 1.51(2) .
C24 C25 1.43(2) .
C24 C29 1.47(2) .
C25 C30 1.51(2) .
C31 C35 1.385(18) .
C31 C32 1.45(2) .
C31 C36 1.48(2) .
C32 C33 1.433(18) .
C32 C37 1.497(19) .
C33 C34 1.41(2) .
C33 C38 1.51(2) .
C34 C35 1.424(19) .
C34 C39 1.53(2) .
C35 C40 1.51(2) .
C41 C45 1.38(2) .
C41 C42 1.44(2) .
C41 C46 1.47(2) .
C42 C43 1.44(2) .
C42 C47 1.50(2) .
C43 C44 1.38(2) .
C43 C48 1.51(2) .
C44 C45 1.40(2) .
C44 C49 1.53(3) .
C45 C50 1.52(2) .
Bi5 Br19 2.673(2) .
Bi5 Br18 2.684(2) .
Bi5 Br16 2.714(2) .
Bi5 Br17 3.026(2) 2_765
Bi5 Br17 3.128(2) .
Br17 Bi5 3.026(2) 2_765
Cl1 C51 1.74(2) .
Cl2 C51 1.76(2) .
Cl3 C52 1.76(3) .
Cl4 C52 1.71(2) .
Cl5 C53 1.77(3) .
Cl6 C53 1.72(2) .
Cl7 C54 1.66(5) .
Cl8 C54 1.69(5) .
Cl9 C55 1.66(3) .
Cl10 C55 1.73(4) .
